data_7006581
loop_
_publ_author_name
'Baunemann, Arne'
'Kim, Younsoo'
'Winter, Manuela'
'Fischer, Roland A.'

_publ_section_title
;
 Mixed hydrazido amido/imido complexes of tantalum, hafnium and
 zirconium: potential precursors for metal nitride MOCVD.
;
_journal_issue 1
_journal_name_full 'Dalton transactions (Cambridge, England : 2003)'
_journal_page_first 121
_journal_page_last 128
_journal_paper_doi 10.1039/b512074h
_journal_year 2006
_chemical_formula_sum 'C13 H36 N5 Si Ta'
_chemical_formula_weight 471.51
_chemical_name_systematic
;
?
;
_space_group_IT_number 14
_symmetry_cell_setting monoclinic
_symmetry_space_group_name_Hall '-P 2yn'
_symmetry_space_group_name_H-M 'P 1 21/n 1'
_atom_sites_solution_hydrogens geom
_atom_sites_solution_primary direct
_atom_sites_solution_secondary difmap
_audit_creation_method SHELXL-97
_cell_angle_alpha 90.00
_cell_angle_beta 102.595(6)
_cell_angle_gamma 90.00
_cell_formula_units_Z 8
_cell_length_a 9.3189(7)
_cell_length_b 33.5381(18)
_cell_length_c 13.6538(9)
_cell_measurement_reflns_used 4724
_cell_measurement_temperature 105(2)
_cell_measurement_theta_max 27.50
_cell_measurement_theta_min 2.70
_cell_volume 4164.6(5)
_computing_cell_refinement 'CrysAlis RED 1.171.13, Oxford Diffraction'
_computing_data_collection 'CrysAlis CCD 1.171.13, Oxford Diffraction'
_computing_data_reduction 'CrysAlis RED 1.171.13, Oxford Diffraction'
_computing_molecular_graphics SHELXL-97
_computing_publication_material SHELXL-97
_computing_structure_refinement 'SHELXL-97 (Sheldrick, 1997)'
_computing_structure_solution 'SHELXS-97 (Sheldrick, 1990)'
_diffrn_ambient_temperature 105(2)
_diffrn_measured_fraction_theta_full 0.949
_diffrn_measured_fraction_theta_max 0.949
_diffrn_measurement_device_type 'Sapphire2-CCD, Oxford Diffraction'
_diffrn_measurement_method '1102 images at 1.0 deg. in \w and 15 sec.'
_diffrn_radiation_monochromator graphite
_diffrn_radiation_source 'Enhance (mo)x-ray source'
_diffrn_radiation_type MoK\a
_diffrn_radiation_wavelength 0.71073
_diffrn_reflns_av_R_equivalents 0.0783
_diffrn_reflns_av_sigmaI/netI 0.0736
_diffrn_reflns_limit_h_max 11
_diffrn_reflns_limit_h_min -11
_diffrn_reflns_limit_k_max 43
_diffrn_reflns_limit_k_min -43
_diffrn_reflns_limit_l_max 17
_diffrn_reflns_limit_l_min -17
_diffrn_reflns_number 32885
_diffrn_reflns_theta_full 27.56
_diffrn_reflns_theta_max 27.56
_diffrn_reflns_theta_min 3.03
_exptl_absorpt_coefficient_mu 5.336
_exptl_absorpt_correction_T_max 0.682
_exptl_absorpt_correction_T_min 0.320
_exptl_absorpt_correction_type empirical
_exptl_absorpt_process_details sadabs
_exptl_crystal_colour prism
_exptl_crystal_density_diffrn 1.504
_exptl_crystal_density_method 'not measured'
_exptl_crystal_description prism
_exptl_crystal_F_000 1888
_exptl_crystal_size_max 0.20
_exptl_crystal_size_mid 0.15
_exptl_crystal_size_min 0.08
_refine_diff_density_max 3.819
_refine_diff_density_min -2.136
_refine_diff_density_rms 0.235
_refine_ls_extinction_method none
_refine_ls_goodness_of_fit_ref 1.104
_refine_ls_hydrogen_treatment constr
_refine_ls_matrix_type full
_refine_ls_number_parameters 385
_refine_ls_number_reflns 9121
_refine_ls_number_restraints 0
_refine_ls_restrained_S_all 1.104
_refine_ls_R_factor_all 0.0860
_refine_ls_R_factor_gt 0.0667
_refine_ls_shift/su_max 0.001
_refine_ls_shift/su_mean 0.000
_refine_ls_structure_factor_coef Fsqd
_refine_ls_weighting_details 'calc w==1/[\s^2^(Fo^2^)+(0.0303P)^2^+55.9900P] where P==(Fo^2^+2Fc^2^)/3'
_refine_ls_weighting_scheme calc
_refine_ls_wR_factor_gt 0.1155
_refine_ls_wR_factor_ref 0.1213
_reflns_number_gt 6980
_reflns_number_total 9121
_reflns_threshold_expression >2sigma(I)
_cod_data_source_file b512074h.txt
_cod_data_source_block 70scale
_cod_original_sg_symbol_H-M P2(1)/n
_cod_database_code 7006581

loop_
_symmetry_equiv_pos_as_xyz
'x, y, z'
'-x+1/2, y+1/2, -z+1/2'
'-x, -y, -z'
'x-1/2, -y-1/2, z-1/2'

loop_
_atom_site_label
_atom_site_type_symbol
_atom_site_fract_x
_atom_site_fract_y
_atom_site_fract_z
_atom_site_U_iso_or_equiv
_atom_site_adp_type
_atom_site_occupancy
_atom_site_symmetry_multiplicity
_atom_site_calc_flag
_atom_site_refinement_flags
_atom_site_disorder_assembly
_atom_site_disorder_group
Ta1 Ta 0.81941(4) 0.222537(9) 0.04693(3) 0.01423(9) Uani 1 1 d . . .
Ta2 Ta 1.34028(4) -0.041619(10) 0.23738(3) 0.01854(10) Uani 1 1 d . . .
Si1 Si 1.1974(3) 0.19818(7) 0.05185(18) 0.0187(5) Uani 1 1 d . . .
Si2 Si 1.2227(3) 0.03621(7) 0.37556(19) 0.0259(6) Uani 1 1 d . . .
N15 N 0.6823(8) 0.2005(2) -0.0739(5) 0.0204(16) Uani 1 1 d . . .
N11 N 1.0302(8) 0.2232(2) 0.0314(5) 0.0161(14) Uani 1 1 d . . .
N14 N 0.7557(8) 0.27563(19) 0.0916(5) 0.0166(15) Uani 1 1 d . . .
N13 N 0.8043(8) 0.1889(2) 0.1455(5) 0.0160(14) Uani 1 1 d . . .
N21 N 1.3231(9) 0.0123(2) 0.2990(5) 0.0221(16) Uani 1 1 d . . .
N22 N 1.3838(9) 0.0275(2) 0.2180(6) 0.0269(18) Uani 1 1 d . . .
N12 N 0.9753(8) 0.2518(2) -0.0468(5) 0.0187(15) Uani 1 1 d . . .
N24 N 1.2143(10) -0.0460(2) 0.0987(6) 0.0301(19) Uani 1 1 d . . .
N25 N 1.5478(8) -0.0597(2) 0.2447(6) 0.0251(17) Uani 1 1 d . . .
N23 N 1.2648(8) -0.0773(2) 0.3093(5) 0.0207(16) Uani 1 1 d . . .
C131 C 0.7917(10) 0.1613(2) 0.2252(7) 0.0199(18) Uani 1 1 d . . .
C142 C 0.7184(11) 0.2838(3) 0.1872(7) 0.024(2) Uani 1 1 d . . .
H14A H 0.7767 0.3064 0.2195 0.036 Uiso 1 1 calc R . .
H14B H 0.7396 0.2602 0.2304 0.036 Uiso 1 1 calc R . .
H14C H 0.6135 0.2903 0.1763 0.036 Uiso 1 1 calc R . .
C231 C 1.2022(11) -0.1046(3) 0.3691(7) 0.024(2) Uani 1 1 d . . .
C134 C 0.8353(11) 0.1190(3) 0.1995(8) 0.028(2) Uani 1 1 d . . .
H13A H 0.7681 0.1098 0.1381 0.042 Uiso 1 1 calc R . .
H13B H 0.8296 0.1009 0.2549 0.042 Uiso 1 1 calc R . .
H13C H 0.9361 0.1193 0.1891 0.042 Uiso 1 1 calc R . .
C252 C 1.6192(11) -0.0947(3) 0.2982(8) 0.032(2) Uani 1 1 d . . .
H25A H 1.6491 -0.1130 0.2503 0.048 Uiso 1 1 calc R . .
H25B H 1.5503 -0.1082 0.3319 0.048 Uiso 1 1 calc R . .
H25C H 1.7061 -0.0862 0.3482 0.048 Uiso 1 1 calc R . .
C133 C 0.6318(10) 0.1613(3) 0.2353(7) 0.023(2) Uani 1 1 d . . .
H13D H 0.6049 0.1880 0.2543 0.035 Uiso 1 1 calc R . .
H13E H 0.6197 0.1421 0.2871 0.035 Uiso 1 1 calc R . .
H13F H 0.5679 0.1537 0.1711 0.035 Uiso 1 1 calc R . .
C122 C 1.0421(10) 0.2912(3) -0.0261(7) 0.024(2) Uani 1 1 d . . .
H12A H 1.0400 0.2991 0.0427 0.035 Uiso 1 1 calc R . .
H12B H 0.9869 0.3106 -0.0733 0.035 Uiso 1 1 calc R . .
H12C H 1.1441 0.2902 -0.0337 0.035 Uiso 1 1 calc R . .
C141 C 0.7214(11) 0.3101(3) 0.0274(7) 0.025(2) Uani 1 1 d . . .
H14D H 0.6197 0.3184 0.0246 0.037 Uiso 1 1 calc R . .
H14E H 0.7331 0.3034 -0.0403 0.037 Uiso 1 1 calc R . .
H14F H 0.7882 0.3320 0.0543 0.037 Uiso 1 1 calc R . .
C112 C 1.2185(11) 0.1770(3) 0.1800(7) 0.026(2) Uani 1 1 d . . .
H11A H 1.2180 0.1987 0.2281 0.038 Uiso 1 1 calc R . .
H11B H 1.3117 0.1625 0.1980 0.038 Uiso 1 1 calc R . .
H11C H 1.1368 0.1588 0.1813 0.038 Uiso 1 1 calc R . .
C152 C 0.6265(11) 0.2246(3) -0.1620(7) 0.025(2) Uani 1 1 d . . .
H15A H 0.6379 0.2101 -0.2222 0.038 Uiso 1 1 calc R . .
H15B H 0.6816 0.2497 -0.1571 0.038 Uiso 1 1 calc R . .
H15C H 0.5221 0.2304 -0.1665 0.038 Uiso 1 1 calc R . .
C151 C 0.6071(12) 0.1618(3) -0.0833(7) 0.030(2) Uani 1 1 d . . .
H15D H 0.5011 0.1660 -0.0911 0.045 Uiso 1 1 calc R . .
H15E H 0.6443 0.1459 -0.0228 0.045 Uiso 1 1 calc R . .
H15F H 0.6256 0.1477 -0.1421 0.045 Uiso 1 1 calc R . .
C121 C 0.9856(11) 0.2381(3) -0.1470(7) 0.025(2) Uani 1 1 d . . .
H12D H 1.0892 0.2351 -0.1497 0.038 Uiso 1 1 calc R . .
H12E H 0.9390 0.2577 -0.1971 0.038 Uiso 1 1 calc R . .
H12F H 0.9354 0.2124 -0.1611 0.038 Uiso 1 1 calc R . .
C213 C 1.2750(14) 0.0123(3) 0.5014(7) 0.037(3) Uani 1 1 d . . .
H21A H 1.2734 -0.0167 0.4937 0.056 Uiso 1 1 calc R . .
H21B H 1.2051 0.0202 0.5420 0.056 Uiso 1 1 calc R . .
H21C H 1.3742 0.0209 0.5348 0.056 Uiso 1 1 calc R . .
C132 C 0.8918(11) 0.1756(3) 0.3238(7) 0.027(2) Uani 1 1 d . . .
H13G H 0.9933 0.1775 0.3152 0.041 Uiso 1 1 calc R . .
H13H H 0.8871 0.1566 0.3774 0.041 Uiso 1 1 calc R . .
H13I H 0.8588 0.2019 0.3414 0.041 Uiso 1 1 calc R . .
C111 C 1.1952(12) 0.1555(3) -0.0378(8) 0.035(2) Uani 1 1 d . . .
H11D H 1.1065 0.1395 -0.0407 0.053 Uiso 1 1 calc R . .
H11E H 1.2825 0.1389 -0.0146 0.053 Uiso 1 1 calc R . .
H11F H 1.1957 0.1660 -0.1047 0.053 Uiso 1 1 calc R . .
C212 C 1.2595(14) 0.0912(3) 0.3908(8) 0.040(3) Uani 1 1 d . . .
H21X H 1.3654 0.0957 0.4135 0.060 Uiso 1 1 calc R . .
H21Y H 1.2083 0.1019 0.4405 0.060 Uiso 1 1 calc R . .
H21Z H 1.2239 0.1046 0.3263 0.060 Uiso 1 1 calc R . .
C234 C 1.3057(12) -0.1096(3) 0.4710(7) 0.032(2) Uani 1 1 d . . .
H23A H 1.3996 -0.1205 0.4620 0.048 Uiso 1 1 calc R . .
H23B H 1.2618 -0.1280 0.5121 0.048 Uiso 1 1 calc R . .
H23C H 1.3225 -0.0837 0.5045 0.048 Uiso 1 1 calc R . .
C222 C 1.2805(15) 0.0521(3) 0.1466(8) 0.042(3) Uani 1 1 d . . .
H22A H 1.1861 0.0382 0.1270 0.064 Uiso 1 1 calc R . .
H22B H 1.3205 0.0570 0.0870 0.064 Uiso 1 1 calc R . .
H22C H 1.2660 0.0776 0.1782 0.064 Uiso 1 1 calc R . .
C233 C 1.1822(13) -0.1450(3) 0.3156(8) 0.035(3) Uani 1 1 d . . .
H23D H 1.1146 -0.1421 0.2502 0.053 Uiso 1 1 calc R . .
H23E H 1.1417 -0.1643 0.3564 0.053 Uiso 1 1 calc R . .
H23F H 1.2776 -0.1546 0.3061 0.053 Uiso 1 1 calc R . .
C221 C 1.5226(14) 0.0486(3) 0.2552(9) 0.044(3) Uani 1 1 d . . .
H22D H 1.5033 0.0734 0.2877 0.066 Uiso 1 1 calc R . .
H22E H 1.5688 0.0546 0.1990 0.066 Uiso 1 1 calc R . .
H22F H 1.5885 0.0317 0.3039 0.066 Uiso 1 1 calc R . .
C251 C 1.6427(13) -0.0412(4) 0.1875(9) 0.044(3) Uani 1 1 d . . .
H25D H 1.7309 -0.0309 0.2334 0.067 Uiso 1 1 calc R . .
H25E H 1.5905 -0.0191 0.1480 0.067 Uiso 1 1 calc R . .
H25F H 1.6714 -0.0609 0.1424 0.067 Uiso 1 1 calc R . .
C211 C 1.0199(13) 0.0293(3) 0.3238(8) 0.038(3) Uani 1 1 d . . .
H21D H 0.9927 0.0415 0.2571 0.057 Uiso 1 1 calc R . .
H21E H 0.9646 0.0421 0.3686 0.057 Uiso 1 1 calc R . .
H21F H 0.9969 0.0008 0.3187 0.057 Uiso 1 1 calc R . .
C241 C 1.2608(16) -0.0296(4) 0.0116(8) 0.048(3) Uani 1 1 d . . .
H24A H 1.2768 -0.0513 -0.0327 0.072 Uiso 1 1 calc R . .
H24B H 1.3525 -0.0146 0.0339 0.072 Uiso 1 1 calc R . .
H24C H 1.1844 -0.0117 -0.0249 0.072 Uiso 1 1 calc R . .
C232 C 1.0533(12) -0.0891(3) 0.3828(10) 0.043(3) Uani 1 1 d . . .
H23G H 1.0685 -0.0655 0.4261 0.065 Uiso 1 1 calc R . .
H23H H 1.0041 -0.1099 0.4139 0.065 Uiso 1 1 calc R . .
H23I H 0.9920 -0.0820 0.3173 0.065 Uiso 1 1 calc R . .
C242 C 1.0824(13) -0.0701(4) 0.0684(9) 0.045(3) Uani 1 1 d . . .
H24D H 1.0008 -0.0531 0.0348 0.068 Uiso 1 1 calc R . .
H24E H 1.0578 -0.0824 0.1278 0.068 Uiso 1 1 calc R . .
H24F H 1.0997 -0.0910 0.0222 0.068 Uiso 1 1 calc R . .
C110 C 1.3538(11) 0.2317(3) 0.0444(8) 0.029(2) Uani 1 1 d . . .
H11X H 1.3439 0.2410 -0.0248 0.044 Uiso 1 1 calc R . .
H11Y H 1.4466 0.2172 0.0655 0.044 Uiso 1 1 calc R . .
H11Z H 1.3533 0.2547 0.0886 0.044 Uiso 1 1 calc R . .

loop_
_atom_site_aniso_label
_atom_site_aniso_U_11
_atom_site_aniso_U_22
_atom_site_aniso_U_33
_atom_site_aniso_U_23
_atom_site_aniso_U_13
_atom_site_aniso_U_12
Ta1 0.01412(19) 0.01505(16) 0.01449(17) 0.00030(12) 0.00527(12) -0.00041(13)
Ta2 0.0211(2) 0.01563(17) 0.01846(18) 0.00044(13) 0.00331(13) -0.00298(15)
Si1 0.0158(13) 0.0194(11) 0.0225(12) -0.0001(9) 0.0076(9) -0.0010(10)
Si2 0.0338(16) 0.0168(12) 0.0250(13) -0.0013(10) 0.0016(11) 0.0028(11)
N15 0.019(4) 0.020(4) 0.021(4) 0.000(3) 0.003(3) 0.000(3)
N11 0.011(4) 0.015(3) 0.024(4) 0.002(3) 0.008(3) -0.001(3)
N14 0.019(4) 0.011(3) 0.021(4) 0.001(3) 0.007(3) 0.003(3)
N13 0.010(4) 0.018(3) 0.020(4) -0.003(3) 0.004(3) -0.006(3)
N21 0.030(5) 0.013(3) 0.022(4) 0.003(3) 0.003(3) -0.003(3)
N22 0.038(5) 0.017(4) 0.022(4) 0.010(3) -0.002(3) -0.005(3)
N12 0.025(4) 0.016(3) 0.017(4) 0.003(3) 0.008(3) -0.005(3)
N24 0.040(5) 0.028(4) 0.019(4) -0.003(3) 0.000(3) -0.010(4)
N25 0.016(4) 0.025(4) 0.034(5) -0.002(3) 0.004(3) -0.005(3)
N23 0.018(4) 0.020(4) 0.023(4) 0.001(3) 0.002(3) 0.001(3)
C131 0.017(5) 0.016(4) 0.027(5) 0.004(3) 0.006(4) 0.000(3)
C142 0.029(6) 0.023(4) 0.023(5) -0.002(4) 0.011(4) 0.005(4)
C231 0.026(6) 0.019(4) 0.028(5) 0.006(4) 0.010(4) -0.005(4)
C134 0.025(6) 0.019(4) 0.046(6) 0.006(4) 0.019(4) 0.004(4)
C252 0.020(6) 0.033(5) 0.043(6) -0.002(4) 0.007(4) 0.003(4)
C133 0.026(6) 0.019(4) 0.028(5) 0.000(4) 0.013(4) -0.001(4)
C122 0.021(5) 0.031(5) 0.022(5) 0.001(4) 0.013(4) 0.001(4)
C141 0.028(6) 0.020(4) 0.028(5) 0.003(4) 0.010(4) 0.004(4)
C112 0.016(5) 0.026(5) 0.037(5) 0.009(4) 0.010(4) 0.004(4)
C152 0.020(5) 0.031(5) 0.018(4) -0.002(4) -0.008(4) 0.003(4)
C151 0.038(6) 0.024(5) 0.028(5) -0.005(4) 0.005(4) -0.014(4)
C121 0.024(6) 0.031(5) 0.024(5) 0.008(4) 0.013(4) 0.001(4)
C213 0.059(8) 0.031(5) 0.022(5) -0.001(4) 0.010(5) 0.003(5)
C132 0.023(5) 0.035(5) 0.024(5) 0.008(4) 0.002(4) -0.010(4)
C111 0.027(6) 0.040(6) 0.038(6) -0.003(5) 0.006(4) 0.002(5)
C212 0.059(8) 0.020(5) 0.039(6) -0.004(4) 0.004(5) 0.005(5)
C234 0.042(7) 0.030(5) 0.025(5) 0.005(4) 0.008(4) 0.001(5)
C222 0.073(9) 0.022(5) 0.028(6) 0.012(4) 0.002(5) 0.011(5)
C233 0.051(7) 0.018(5) 0.039(6) 0.000(4) 0.015(5) -0.010(5)
C221 0.060(8) 0.033(6) 0.039(6) -0.005(5) 0.011(5) -0.022(6)
C251 0.034(7) 0.051(7) 0.058(8) 0.006(6) 0.031(6) -0.003(6)
C211 0.043(7) 0.030(5) 0.036(6) 0.005(4) -0.002(5) -0.011(5)
C241 0.075(10) 0.043(6) 0.022(5) 0.000(5) 0.003(5) -0.016(6)
C232 0.029(7) 0.043(6) 0.066(8) 0.019(6) 0.029(6) 0.006(5)
C242 0.043(8) 0.050(7) 0.037(6) -0.005(5) -0.005(5) -0.015(6)
C110 0.026(6) 0.026(5) 0.035(6) 0.005(4) 0.006(4) -0.004(4)

loop_
_atom_type_symbol
_atom_type_description
_atom_type_scat_dispersion_real
_atom_type_scat_dispersion_imag
_atom_type_scat_source
C C 0.0033 0.0016 'International Tables Vol C Tables 4.2.6.8 and 6.1.1.4'
H H 0.0000 0.0000 'International Tables Vol C Tables 4.2.6.8 and 6.1.1.4'
N N 0.0061 0.0033 'International Tables Vol C Tables 4.2.6.8 and 6.1.1.4'
Si Si 0.0817 0.0704 'International Tables Vol C Tables 4.2.6.8 and 6.1.1.4'
Ta Ta -0.7052 6.5227 'International Tables Vol C Tables 4.2.6.8 and 6.1.1.4'

loop_
_geom_angle_atom_site_label_1
_geom_angle_atom_site_label_2
_geom_angle_atom_site_label_3
_geom_angle
_geom_angle_site_symmetry_1
_geom_angle_site_symmetry_3
_geom_angle_publ_flag
N13 Ta1 N15 104.3(3) . . ?
N13 Ta1 N14 104.7(3) . . ?
N15 Ta1 N14 113.6(3) . . ?
N13 Ta1 N11 108.9(3) . . ?
N15 Ta1 N11 112.3(3) . . ?
N14 Ta1 N11 112.3(3) . . ?
N13 Ta1 N12 146.6(3) . . ?
N15 Ta1 N12 93.7(3) . . ?
N14 Ta1 N12 93.1(3) . . ?
N11 Ta1 N12 37.6(3) . . ?
N23 Ta2 N24 104.5(3) . . ?
N23 Ta2 N25 105.1(3) . . ?
N24 Ta2 N25 112.6(3) . . ?
N23 Ta2 N21 107.2(3) . . ?
N24 Ta2 N21 112.2(3) . . ?
N25 Ta2 N21 114.4(3) . . ?
N23 Ta2 N22 144.2(3) . . ?
N24 Ta2 N22 92.6(3) . . ?
N25 Ta2 N22 96.6(3) . . ?
N21 Ta2 N22 37.2(3) . . ?
N11 Si1 C112 104.0(4) . . ?
N11 Si1 C110 112.6(4) . . ?
C112 Si1 C110 111.0(4) . . ?
N11 Si1 C111 112.4(4) . . ?
C112 Si1 C111 107.8(5) . . ?
C110 Si1 C111 108.8(5) . . ?
N21 Si2 C213 106.8(4) . . ?
N21 Si2 C212 114.2(5) . . ?
C213 Si2 C212 108.4(5) . . ?
N21 Si2 C211 110.1(5) . . ?
C213 Si2 C211 109.5(5) . . ?
C212 Si2 C211 107.8(5) . . ?
C152 N15 C151 110.1(7) . . ?
C152 N15 Ta1 122.0(6) . . ?
C151 N15 Ta1 127.4(6) . . ?
N12 N11 Si1 126.9(5) . . ?
N12 N11 Ta1 83.6(4) . . ?
Si1 N11 Ta1 146.7(4) . . ?
C141 N14 C142 109.3(7) . . ?
C141 N14 Ta1 124.4(6) . . ?
C142 N14 Ta1 125.8(5) . . ?
C131 N13 Ta1 179.6(6) . . ?
N22 N21 Si2 130.5(6) . . ?
N22 N21 Ta2 85.2(5) . . ?
Si2 N21 Ta2 139.9(4) . . ?
N21 N22 C221 111.6(7) . . ?
N21 N22 C222 113.5(8) . . ?
C221 N22 C222 111.2(8) . . ?
N21 N22 Ta2 57.6(4) . . ?
C221 N22 Ta2 126.2(7) . . ?
C222 N22 Ta2 121.4(6) . . ?
N11 N12 C122 113.0(7) . . ?
N11 N12 C121 113.4(7) . . ?
C122 N12 C121 110.6(7) . . ?
N11 N12 Ta1 58.8(4) . . ?
C122 N12 Ta1 124.1(5) . . ?
C121 N12 Ta1 123.5(5) . . ?
C242 N24 C241 111.1(8) . . ?
C242 N24 Ta2 126.5(7) . . ?
C241 N24 Ta2 121.7(7) . . ?
C251 N25 C252 110.5(8) . . ?
C251 N25 Ta2 122.7(7) . . ?
C252 N25 Ta2 126.6(6) . . ?
C231 N23 Ta2 177.6(7) . . ?
N13 C131 C133 108.0(7) . . ?
N13 C131 C132 108.9(7) . . ?
C133 C131 C132 109.8(8) . . ?
N13 C131 C134 110.4(7) . . ?
C133 C131 C134 109.4(7) . . ?
C132 C131 C134 110.4(8) . . ?
N14 C142 H14A 109.5 . . ?
N14 C142 H14B 109.5 . . ?
H14A C142 H14B 109.5 . . ?
N14 C142 H14C 109.5 . . ?
H14A C142 H14C 109.5 . . ?
H14B C142 H14C 109.5 . . ?
N23 C231 C234 109.6(8) . . ?
N23 C231 C232 110.2(8) . . ?
C234 C231 C232 109.7(9) . . ?
N23 C231 C233 108.5(8) . . ?
C234 C231 C233 108.9(8) . . ?
C232 C231 C233 109.9(9) . . ?
C131 C134 H13A 109.5 . . ?
C131 C134 H13B 109.5 . . ?
H13A C134 H13B 109.5 . . ?
C131 C134 H13C 109.5 . . ?
H13A C134 H13C 109.5 . . ?
H13B C134 H13C 109.5 . . ?
N25 C252 H25A 109.5 . . ?
N25 C252 H25B 109.5 . . ?
H25A C252 H25B 109.5 . . ?
N25 C252 H25C 109.5 . . ?
H25A C252 H25C 109.5 . . ?
H25B C252 H25C 109.5 . . ?
C131 C133 H13D 109.5 . . ?
C131 C133 H13E 109.5 . . ?
H13D C133 H13E 109.5 . . ?
C131 C133 H13F 109.5 . . ?
H13D C133 H13F 109.5 . . ?
H13E C133 H13F 109.5 . . ?
N12 C122 H12A 109.5 . . ?
N12 C122 H12B 109.5 . . ?
H12A C122 H12B 109.5 . . ?
N12 C122 H12C 109.5 . . ?
H12A C122 H12C 109.5 . . ?
H12B C122 H12C 109.5 . . ?
N14 C141 H14D 109.5 . . ?
N14 C141 H14E 109.5 . . ?
H14D C141 H14E 109.5 . . ?
N14 C141 H14F 109.5 . . ?
H14D C141 H14F 109.5 . . ?
H14E C141 H14F 109.5 . . ?
Si1 C112 H11A 109.5 . . ?
Si1 C112 H11B 109.5 . . ?
H11A C112 H11B 109.5 . . ?
Si1 C112 H11C 109.5 . . ?
H11A C112 H11C 109.5 . . ?
H11B C112 H11C 109.5 . . ?
N15 C152 H15A 109.5 . . ?
N15 C152 H15B 109.5 . . ?
H15A C152 H15B 109.5 . . ?
N15 C152 H15C 109.5 . . ?
H15A C152 H15C 109.5 . . ?
H15B C152 H15C 109.5 . . ?
N15 C151 H15D 109.5 . . ?
N15 C151 H15E 109.5 . . ?
H15D C151 H15E 109.5 . . ?
N15 C151 H15F 109.5 . . ?
H15D C151 H15F 109.5 . . ?
H15E C151 H15F 109.5 . . ?
N12 C121 H12D 109.5 . . ?
N12 C121 H12E 109.5 . . ?
H12D C121 H12E 109.5 . . ?
N12 C121 H12F 109.5 . . ?
H12D C121 H12F 109.5 . . ?
H12E C121 H12F 109.5 . . ?
Si2 C213 H21A 109.5 . . ?
Si2 C213 H21B 109.5 . . ?
H21A C213 H21B 109.5 . . ?
Si2 C213 H21C 109.5 . . ?
H21A C213 H21C 109.5 . . ?
H21B C213 H21C 109.5 . . ?
C131 C132 H13G 109.5 . . ?
C131 C132 H13H 109.5 . . ?
H13G C132 H13H 109.5 . . ?
C131 C132 H13I 109.5 . . ?
H13G C132 H13I 109.5 . . ?
H13H C132 H13I 109.5 . . ?
Si1 C111 H11D 109.5 . . ?
Si1 C111 H11E 109.5 . . ?
H11D C111 H11E 109.5 . . ?
Si1 C111 H11F 109.5 . . ?
H11D C111 H11F 109.5 . . ?
H11E C111 H11F 109.5 . . ?
Si2 C212 H21X 109.5 . . ?
Si2 C212 H21Y 109.5 . . ?
H21X C212 H21Y 109.5 . . ?
Si2 C212 H21Z 109.5 . . ?
H21X C212 H21Z 109.5 . . ?
H21Y C212 H21Z 109.5 . . ?
C231 C234 H23A 109.5 . . ?
C231 C234 H23B 109.5 . . ?
H23A C234 H23B 109.5 . . ?
C231 C234 H23C 109.5 . . ?
H23A C234 H23C 109.5 . . ?
H23B C234 H23C 109.5 . . ?
N22 C222 H22A 109.5 . . ?
N22 C222 H22B 109.5 . . ?
H22A C222 H22B 109.5 . . ?
N22 C222 H22C 109.5 . . ?
H22A C222 H22C 109.5 . . ?
H22B C222 H22C 109.5 . . ?
C231 C233 H23D 109.5 . . ?
C231 C233 H23E 109.5 . . ?
H23D C233 H23E 109.5 . . ?
C231 C233 H23F 109.5 . . ?
H23D C233 H23F 109.5 . . ?
H23E C233 H23F 109.5 . . ?
N22 C221 H22D 109.5 . . ?
N22 C221 H22E 109.5 . . ?
H22D C221 H22E 109.5 . . ?
N22 C221 H22F 109.5 . . ?
H22D C221 H22F 109.5 . . ?
H22E C221 H22F 109.5 . . ?
N25 C251 H25D 109.5 . . ?
N25 C251 H25E 109.5 . . ?
H25D C251 H25E 109.5 . . ?
N25 C251 H25F 109.5 . . ?
H25D C251 H25F 109.5 . . ?
H25E C251 H25F 109.5 . . ?
Si2 C211 H21D 109.5 . . ?
Si2 C211 H21E 109.5 . . ?
H21D C211 H21E 109.5 . . ?
Si2 C211 H21F 109.5 . . ?
H21D C211 H21F 109.5 . . ?
H21E C211 H21F 109.5 . . ?
N24 C241 H24A 109.5 . . ?
N24 C241 H24B 109.5 . . ?
H24A C241 H24B 109.5 . . ?
N24 C241 H24C 109.5 . . ?
H24A C241 H24C 109.5 . . ?
H24B C241 H24C 109.5 . . ?
C231 C232 H23G 109.5 . . ?
C231 C232 H23H 109.5 . . ?
H23G C232 H23H 109.5 . . ?
C231 C232 H23I 109.5 . . ?
H23G C232 H23I 109.5 . . ?
H23H C232 H23I 109.5 . . ?
N24 C242 H24D 109.5 . . ?
N24 C242 H24E 109.5 . . ?
H24D C242 H24E 109.5 . . ?
N24 C242 H24F 109.5 . . ?
H24D C242 H24F 109.5 . . ?
H24E C242 H24F 109.5 . . ?
Si1 C110 H11X 109.5 . . ?
Si1 C110 H11Y 109.5 . . ?
H11X C110 H11Y 109.5 . . ?
Si1 C110 H11Z 109.5 . . ?
H11X C110 H11Z 109.5 . . ?
H11Y C110 H11Z 109.5 . . ?

loop_
_geom_bond_atom_site_label_1
_geom_bond_atom_site_label_2
_geom_bond_distance
_geom_bond_site_symmetry_2
_geom_bond_publ_flag
Ta1 N13 1.786(7) . ?
Ta1 N15 1.995(7) . ?
Ta1 N14 2.013(7) . ?
Ta1 N11 2.021(7) . ?
Ta1 N12 2.350(7) . ?
Ta2 N23 1.787(7) . ?
Ta2 N24 2.003(8) . ?
Ta2 N25 2.008(8) . ?
Ta2 N21 2.015(7) . ?
Ta2 N22 2.378(7) . ?
Si1 N11 1.738(7) . ?
Si1 C112 1.858(9) . ?
Si1 C110 1.862(10) . ?
Si1 C111 1.880(11) . ?
Si2 N21 1.743(8) . ?
Si2 C213 1.862(10) . ?
Si2 C212 1.878(10) . ?
Si2 C211 1.882(11) . ?
N15 C152 1.449(11) . ?
N15 C151 1.467(11) . ?
N11 N12 1.443(10) . ?
N14 C141 1.444(11) . ?
N14 C142 1.448(11) . ?
N13 C131 1.452(11) . ?
N21 N22 1.441(11) . ?
N22 C221 1.464(14) . ?
N22 C222 1.465(12) . ?
N12 C122 1.460(11) . ?
N12 C121 1.466(11) . ?
N24 C242 1.453(13) . ?
N24 C241 1.461(14) . ?
N25 C251 1.442(13) . ?
N25 C252 1.462(12) . ?
N23 C231 1.432(11) . ?
C131 C133 1.526(13) . ?
C131 C132 1.538(12) . ?
C131 C134 1.539(12) . ?
C142 H14A 0.9800 . ?
C142 H14B 0.9800 . ?
C142 H14C 0.9800 . ?
C231 C234 1.520(13) . ?
C231 C232 1.532(14) . ?
C231 C233 1.532(13) . ?
C134 H13A 0.9800 . ?
C134 H13B 0.9800 . ?
C134 H13C 0.9800 . ?
C252 H25A 0.9800 . ?
C252 H25B 0.9800 . ?
C252 H25C 0.9800 . ?
C133 H13D 0.9800 . ?
C133 H13E 0.9800 . ?
C133 H13F 0.9800 . ?
C122 H12A 0.9800 . ?
C122 H12B 0.9800 . ?
C122 H12C 0.9800 . ?
C141 H14D 0.9800 . ?
C141 H14E 0.9800 . ?
C141 H14F 0.9800 . ?
C112 H11A 0.9800 . ?
C112 H11B 0.9800 . ?
C112 H11C 0.9800 . ?
C152 H15A 0.9800 . ?
C152 H15B 0.9800 . ?
C152 H15C 0.9800 . ?
C151 H15D 0.9800 . ?
C151 H15E 0.9800 . ?
C151 H15F 0.9800 . ?
C121 H12D 0.9800 . ?
C121 H12E 0.9800 . ?
C121 H12F 0.9800 . ?
C213 H21A 0.9800 . ?
C213 H21B 0.9800 . ?
C213 H21C 0.9800 . ?
C132 H13G 0.9800 . ?
C132 H13H 0.9800 . ?
C132 H13I 0.9800 . ?
C111 H11D 0.9800 . ?
C111 H11E 0.9800 . ?
C111 H11F 0.9800 . ?
C212 H21X 0.9800 . ?
C212 H21Y 0.9800 . ?
C212 H21Z 0.9800 . ?
C234 H23A 0.9800 . ?
C234 H23B 0.9800 . ?
C234 H23C 0.9800 . ?
C222 H22A 0.9800 . ?
C222 H22B 0.9800 . ?
C222 H22C 0.9800 . ?
C233 H23D 0.9800 . ?
C233 H23E 0.9800 . ?
C233 H23F 0.9800 . ?
C221 H22D 0.9800 . ?
C221 H22E 0.9800 . ?
C221 H22F 0.9800 . ?
C251 H25D 0.9800 . ?
C251 H25E 0.9800 . ?
C251 H25F 0.9800 . ?
C211 H21D 0.9800 . ?
C211 H21E 0.9800 . ?
C211 H21F 0.9800 . ?
C241 H24A 0.9800 . ?
C241 H24B 0.9800 . ?
C241 H24C 0.9800 . ?
C232 H23G 0.9800 . ?
C232 H23H 0.9800 . ?
C232 H23I 0.9800 . ?
C242 H24D 0.9800 . ?
C242 H24E 0.9800 . ?
C242 H24F 0.9800 . ?
C110 H11X 0.9800 . ?
C110 H11Y 0.9800 . ?
C110 H11Z 0.9800 . ?

loop_
_geom_torsion_atom_site_label_1
_geom_torsion_atom_site_label_2
_geom_torsion_atom_site_label_3
_geom_torsion_atom_site_label_4
_geom_torsion
_geom_torsion_site_symmetry_1
_geom_torsion_site_symmetry_2
_geom_torsion_site_symmetry_3
_geom_torsion_site_symmetry_4
_geom_torsion_publ_flag
N13 Ta1 N15 C152 160.4(7) . . . . ?
N14 Ta1 N15 C152 47.0(8) . . . . ?
N11 Ta1 N15 C152 -81.8(7) . . . . ?
N12 Ta1 N15 C152 -48.0(7) . . . . ?
N13 Ta1 N15 C151 -9.8(8) . . . . ?
N14 Ta1 N15 C151 -123.2(8) . . . . ?
N11 Ta1 N15 C151 108.0(8) . . . . ?
N12 Ta1 N15 C151 141.8(8) . . . . ?
C112 Si1 N11 N12 165.8(7) . . . . ?
C110 Si1 N11 N12 45.5(8) . . . . ?
C111 Si1 N11 N12 -77.8(8) . . . . ?
C112 Si1 N11 Ta1 -41.4(8) . . . . ?
C110 Si1 N11 Ta1 -161.7(7) . . . . ?
C111 Si1 N11 Ta1 75.0(9) . . . . ?
N13 Ta1 N11 N12 -179.6(4) . . . . ?
N15 Ta1 N11 N12 65.4(5) . . . . ?
N14 Ta1 N11 N12 -64.1(5) . . . . ?
N13 Ta1 N11 Si1 22.0(8) . . . . ?
N15 Ta1 N11 Si1 -93.0(8) . . . . ?
N14 Ta1 N11 Si1 137.5(7) . . . . ?
N12 Ta1 N11 Si1 -158.4(10) . . . . ?
N13 Ta1 N14 C141 -166.8(7) . . . . ?
N15 Ta1 N14 C141 -53.6(8) . . . . ?
N11 Ta1 N14 C141 75.2(8) . . . . ?
N12 Ta1 N14 C141 41.8(7) . . . . ?
N13 Ta1 N14 C142 4.4(8) . . . . ?
N15 Ta1 N14 C142 117.6(7) . . . . ?
N11 Ta1 N14 C142 -113.6(7) . . . . ?
N12 Ta1 N14 C142 -147.0(7) . . . . ?
N15 Ta1 N13 C131 24(100) . . . . ?
N14 Ta1 N13 C131 144(100) . . . . ?
N11 Ta1 N13 C131 -96(100) . . . . ?
N12 Ta1 N13 C131 -96(100) . . . . ?
C213 Si2 N21 N22 -146.3(8) . . . . ?
C212 Si2 N21 N22 -26.5(9) . . . . ?
C211 Si2 N21 N22 95.0(8) . . . . ?
C213 Si2 N21 Ta2 66.0(8) . . . . ?
C212 Si2 N21 Ta2 -174.2(6) . . . . ?
C211 Si2 N21 Ta2 -52.7(8) . . . . ?
N23 Ta2 N21 N22 -177.0(5) . . . . ?
N24 Ta2 N21 N22 -62.9(6) . . . . ?
N25 Ta2 N21 N22 67.0(5) . . . . ?
N23 Ta2 N21 Si2 -21.1(7) . . . . ?
N24 Ta2 N21 Si2 93.1(7) . . . . ?
N25 Ta2 N21 Si2 -137.1(6) . . . . ?
N22 Ta2 N21 Si2 155.9(10) . . . . ?
Si2 N21 N22 C221 80.1(10) . . . . ?
Ta2 N21 N22 C221 -120.0(7) . . . . ?
Si2 N21 N22 C222 -46.5(11) . . . . ?
Ta2 N21 N22 C222 113.3(7) . . . . ?
Si2 N21 N22 Ta2 -159.8(8) . . . . ?
N23 Ta2 N22 N21 4.9(8) . . . . ?
N24 Ta2 N22 N21 124.4(5) . . . . ?
N25 Ta2 N22 N21 -122.5(5) . . . . ?
N23 Ta2 N22 C221 99.3(9) . . . . ?
N24 Ta2 N22 C221 -141.2(8) . . . . ?
N25 Ta2 N22 C221 -28.1(8) . . . . ?
N21 Ta2 N22 C221 94.4(9) . . . . ?
N23 Ta2 N22 C222 -94.7(9) . . . . ?
N24 Ta2 N22 C222 24.8(8) . . . . ?
N25 Ta2 N22 C222 137.9(8) . . . . ?
N21 Ta2 N22 C222 -99.6(9) . . . . ?
Si1 N11 N12 C122 -77.6(9) . . . . ?
Ta1 N11 N12 C122 117.1(6) . . . . ?
Si1 N11 N12 C121 49.2(9) . . . . ?
Ta1 N11 N12 C121 -116.1(6) . . . . ?
Si1 N11 N12 Ta1 165.3(7) . . . . ?
N13 Ta1 N12 N11 0.7(7) . . . . ?
N15 Ta1 N12 N11 -122.5(4) . . . . ?
N14 Ta1 N12 N11 123.6(4) . . . . ?
N13 Ta1 N12 C122 -97.3(8) . . . . ?
N15 Ta1 N12 C122 139.4(7) . . . . ?
N14 Ta1 N12 C122 25.5(7) . . . . ?
N11 Ta1 N12 C122 -98.1(8) . . . . ?
N13 Ta1 N12 C121 99.7(8) . . . . ?
N15 Ta1 N12 C121 -23.6(7) . . . . ?
N14 Ta1 N12 C121 -137.5(7) . . . . ?
N11 Ta1 N12 C121 99.0(8) . . . . ?
N23 Ta2 N24 C242 5.8(10) . . . . ?
N25 Ta2 N24 C242 119.3(9) . . . . ?
N21 Ta2 N24 C242 -109.9(9) . . . . ?
N22 Ta2 N24 C242 -142.5(9) . . . . ?
N23 Ta2 N24 C241 -163.9(8) . . . . ?
N25 Ta2 N24 C241 -50.5(9) . . . . ?
N21 Ta2 N24 C241 80.3(9) . . . . ?
N22 Ta2 N24 C241 47.8(9) . . . . ?
N23 Ta2 N25 C251 173.4(8) . . . . ?
N24 Ta2 N25 C251 60.3(9) . . . . ?
N21 Ta2 N25 C251 -69.3(9) . . . . ?
N22 Ta2 N25 C251 -35.3(8) . . . . ?
N23 Ta2 N25 C252 -0.2(8) . . . . ?
N24 Ta2 N25 C252 -113.3(8) . . . . ?
N21 Ta2 N25 C252 117.1(7) . . . . ?
N22 Ta2 N25 C252 151.1(7) . . . . ?
N24 Ta2 N23 C231 -110(16) . . . . ?
N25 Ta2 N23 C231 132(16) . . . . ?
N21 Ta2 N23 C231 9(16) . . . . ?
N22 Ta2 N23 C231 6(17) . . . . ?
Ta1 N13 C131 C133 -84(100) . . . . ?
Ta1 N13 C131 C132 156(100) . . . . ?
Ta1 N13 C131 C134 35(100) . . . . ?
Ta2 N23 C231 C234 -82(16) . . . . ?
Ta2 N23 C231 C232 39(17) . . . . ?
Ta2 N23 C231 C233 160(16) . . . . ?
